data_7232456
loop_
_publ_author_name
'Baudron, St\'ephane A.'
'Chevreau, Hubert'

_publ_section_title
;
 Revisiting Ag--\p interactions with bis((pyrrol-2-yl)methylene)hydrazine:
 CC versus CN bond complexation
;
_journal_issue 12
_journal_name_full CrystEngComm
_journal_page_first 1853
_journal_paper_doi 10.1039/C9CE00168A
_journal_volume 21
_journal_year 2019
_chemical_formula_sum 'C31 H32 Ag2 Cl2 F6 N12 Si'
_chemical_formula_weight 1001.41
_space_group_crystal_system monoclinic
_space_group_IT_number 15
_space_group_name_Hall '-C 2yc'
_space_group_name_H-M_alt 'C 1 2/c 1'
_symmetry_space_group_name_Hall '-C 2yc'
_symmetry_space_group_name_H-M 'C 1 2/c 1'
_atom_sites_solution_hydrogens geom
_audit_creation_method SHELXL-2016/6
_audit_update_record
;
2019-01-27 deposited with the CCDC.    2019-03-01 downloaded from the CCDC.
;
_cell_angle_alpha 90
_cell_angle_beta 92.402(3)
_cell_angle_gamma 90
_cell_formula_units_Z 4
_cell_length_a 13.5975(7)
_cell_length_b 13.8536(7)
_cell_length_c 19.2691(9)
_cell_measurement_reflns_used 9957
_cell_measurement_temperature 173(2)
_cell_measurement_theta_max 26.19
_cell_measurement_theta_min 2.38
_cell_volume 3626.6(3)
_computing_cell_refinement 'Bruker SAINT'
_computing_data_collection 'Bruker APEX2'
_computing_data_reduction 'Bruker SAINT'
_computing_molecular_graphics 'Bruker SHELXTL'
_computing_publication_material 'Bruker SHELXTL'
_computing_structure_refinement 'SHELXL-2014 (Sheldrick 2014)'
_computing_structure_solution 'SHELXS-97 (Sheldrick 2008)'
_diffrn_ambient_temperature 173(2)
_diffrn_measured_fraction_theta_full 0.970
_diffrn_measured_fraction_theta_max 0.930
_diffrn_measurement_device_type 'Bruker APEX-II CCD'
_diffrn_measurement_method '\f and \w scans'
_diffrn_radiation_type MoK\a
_diffrn_radiation_wavelength 0.71073
_diffrn_reflns_av_R_equivalents 0.0534
_diffrn_reflns_av_unetI/netI 0.0436
_diffrn_reflns_Laue_measured_fraction_full 0.970
_diffrn_reflns_Laue_measured_fraction_max 0.930
_diffrn_reflns_limit_h_max 18
_diffrn_reflns_limit_h_min -19
_diffrn_reflns_limit_k_max 19
_diffrn_reflns_limit_k_min -19
_diffrn_reflns_limit_l_max 26
_diffrn_reflns_limit_l_min -22
_diffrn_reflns_number 56710
_diffrn_reflns_point_group_measured_fraction_full 0.970
_diffrn_reflns_point_group_measured_fraction_max 0.930
_diffrn_reflns_theta_full 25.242
_diffrn_reflns_theta_max 30.257
_diffrn_reflns_theta_min 2.100
_exptl_absorpt_coefficient_mu 1.335
_exptl_absorpt_correction_T_max 0.974
_exptl_absorpt_correction_T_min 0.948
_exptl_absorpt_correction_type multi-scan
_exptl_absorpt_process_details sadabs
_exptl_crystal_colour orange
_exptl_crystal_density_diffrn 1.834
_exptl_crystal_density_meas ?
_exptl_crystal_description plate
_exptl_crystal_F_000 1992
_exptl_crystal_size_max 0.040
_exptl_crystal_size_mid 0.040
_exptl_crystal_size_min 0.020
_refine_diff_density_max 1.437
_refine_diff_density_min -1.533
_refine_diff_density_rms 0.113
_refine_ls_extinction_method none
_refine_ls_goodness_of_fit_ref 1.048
_refine_ls_hydrogen_treatment constr
_refine_ls_matrix_type full
_refine_ls_number_parameters 251
_refine_ls_number_reflns 5034
_refine_ls_number_restraints 0
_refine_ls_restrained_S_all 1.048
_refine_ls_R_factor_all 0.0791
_refine_ls_R_factor_gt 0.0468
_refine_ls_shift/su_max 0.000
_refine_ls_shift/su_mean 0.000
_refine_ls_structure_factor_coef Fsqd
_refine_ls_weighting_details 'w=1/[\s^2^(Fo^2^)+(0.0559P)^2^+13.1118P] where P=(Fo^2^+2Fc^2^)/3'
_refine_ls_weighting_scheme calc
_refine_ls_wR_factor_gt 0.1132
_refine_ls_wR_factor_ref 0.1259
_reflns_Friedel_coverage 0.000
_reflns_number_gt 3539
_reflns_number_total 5034
_reflns_threshold_expression 'I > 2\s(I)'
_cod_data_source_file c9ce00168a2.cif
_cod_data_source_block compound5
_cod_depositor_comments
;
The following automatic conversions were performed:

'_exptl_crystal_density_meas' value 'not measured' was changed to '?'
- the value is perceived as not measured.

Automatic conversion script
Id: cif_fix_values 4973 2017-02-22 13:04:09Z antanas 

 Adding full bibliography for 7232452--7232457.cif.
;
_cod_database_code 7232456
_shelx_shelxl_version_number 2016/6
_shelx_space_group_comment
;
The symmetry employed for this shelxl refinement is uniquely defined
by the following loop, which should always be used as a source of
symmetry information in preference to the above space-group names.
They are only intended as comments.
;
_shelx_estimated_absorpt_t_min 0.949
_shelx_estimated_absorpt_t_max 0.974

loop_
_space_group_symop_operation_xyz
'x, y, z'
'-x, y, -z+1/2'
'x+1/2, y+1/2, z'
'-x+1/2, y+1/2, -z+1/2'
'-x, -y, -z'
'x, -y, z-1/2'
'-x+1/2, -y+1/2, -z'
'x+1/2, -y+1/2, z-1/2'

loop_
_atom_site_label
_atom_site_type_symbol
_atom_site_fract_x
_atom_site_fract_y
_atom_site_fract_z
_atom_site_U_iso_or_equiv
_atom_site_adp_type
_atom_site_occupancy
_atom_site_site_symmetry_order
_atom_site_calc_flag
_atom_site_refinement_flags_posn
_atom_site_refinement_flags_adp
_atom_site_refinement_flags_occupancy
C1 C 0.7292(3) 0.4861(3) 0.1890(2) 0.0415(9) Uani 1 1 d . . .
H1 H 0.750072 0.431234 0.215234 0.050 Uiso 1 1 calc R U .
C2 C 0.6426(3) 0.5329(3) 0.1946(2) 0.0412(9) Uani 1 1 d . . .
H2 H 0.592711 0.517654 0.225895 0.049 Uiso 1 1 calc R U .
C3 C 0.6398(3) 0.6078(3) 0.1458(2) 0.0352(8) Uani 1 1 d . . .
H3 H 0.587436 0.652273 0.137411 0.042 Uiso 1 1 calc R U .
C4 C 0.7271(2) 0.6050(2) 0.11221(18) 0.0279(7) Uani 1 1 d . . .
C5 C 0.7697(2) 0.6637(2) 0.06124(18) 0.0263(7) Uani 1 1 d . . .
H5 H 0.838899 0.660347 0.056849 0.032 Uiso 1 1 calc R U .
C6 C 0.1122(3) 0.7041(3) -0.1257(2) 0.0380(9) Uani 1 1 d . . .
H6 H 0.048985 0.676391 -0.120632 0.046 Uiso 1 1 calc R U .
C7 C 0.1364(3) 0.7698(3) -0.1757(2) 0.0432(10) Uani 1 1 d . . .
H7 H 0.093647 0.795362 -0.211352 0.052 Uiso 1 1 calc R U .
C8 C 0.2350(3) 0.7917(3) -0.1641(2) 0.0419(9) Uani 1 1 d . . .
H8 H 0.272171 0.835461 -0.190417 0.050 Uiso 1 1 calc R U .
C9 C 0.2700(3) 0.7388(3) -0.1074(2) 0.0336(8) Uani 1 1 d . . .
C10 C 0.3687(3) 0.7382(3) -0.0795(2) 0.0355(9) Uani 1 1 d . . .
H10 H 0.410630 0.784031 -0.099916 0.043 Uiso 1 1 calc R U .
C11 C 0.3995(3) 0.5632(3) 0.0424(2) 0.0321(8) Uani 1 1 d . . .
H11 H 0.468608 0.572968 0.047347 0.039 Uiso 1 1 calc R U .
C12 C 0.3577(3) 0.4889(3) 0.08321(19) 0.0310(8) Uani 1 1 d . . .
C13 C 0.4058(3) 0.4242(3) 0.1276(2) 0.0363(9) Uani 1 1 d . . .
H13 H 0.474935 0.419852 0.136446 0.044 Uiso 1 1 calc R U .
C14 C 0.3345(3) 0.3666(3) 0.1571(2) 0.0398(9) Uani 1 1 d . . .
H14 H 0.345962 0.316046 0.189819 0.048 Uiso 1 1 calc R U .
C15 C 0.2454(3) 0.3965(3) 0.1302(2) 0.0350(8) Uani 1 1 d . . .
H15 H 0.183384 0.369899 0.140822 0.042 Uiso 1 1 calc R U .
N1 N 0.7206(2) 0.72129(19) 0.02062(15) 0.0231(6) Uani 1 1 d . . .
N2 N 0.7809(2) 0.5303(2) 0.14001(17) 0.0369(7) Uani 1 1 d . . .
H2A H 0.840226 0.513506 0.127855 0.044 Uiso 1 1 calc R U .
N3 N 0.4109(2) 0.6863(2) -0.03156(17) 0.0338(7) Uani 1 1 d . . .
N4 N 0.3507(2) 0.6177(2) -0.00053(16) 0.0288(6) Uani 1 1 d . . .
N5 N 0.1929(2) 0.6855(2) -0.08516(17) 0.0318(7) Uani 1 1 d . . .
H5A H 0.195669 0.645257 -0.049796 0.038 Uiso 1 1 calc R U .
N6 N 0.2599(2) 0.4703(2) 0.08603(16) 0.0299(7) Uani 1 1 d . . .
H6A H 0.212996 0.501594 0.062584 0.036 Uiso 1 1 calc R U .
Ag1 Ag 0.56372(2) 0.70833(2) -0.00226(2) 0.03751(12) Uani 1 1 d . . .
F1 F 0.94898(15) 0.59720(16) -0.03759(13) 0.0428(6) Uani 1 1 d . . .
F2 F 0.96948(19) 0.5404(2) 0.07763(13) 0.0609(8) Uani 1 1 d . . .
F3 F 1.10838(16) 0.55713(18) 0.00835(15) 0.0515(7) Uani 1 1 d . . .
Si1 Si 1.000000 0.500000 0.000000 0.0276(3) Uani 1 2 d S . P
Cl1 Cl 0.500000 0.9662(3) 0.250000 0.1577(16) Uani 1 2 d S T P
Cl2 Cl 0.500000 1.1716(4) 0.250000 0.184(2) Uani 1 2 d S T P
C16 C 0.4489(12) 1.0671(10) 0.2718(8) 0.110(6) Uani 0.5 1 d . . P
H16A H 0.444344 1.066763 0.322928 0.132 Uiso 0.5 1 calc R U P
H16B H 0.380712 1.066763 0.251730 0.132 Uiso 0.5 1 calc R U P

loop_
_atom_site_aniso_label
_atom_site_aniso_U_11
_atom_site_aniso_U_22
_atom_site_aniso_U_33
_atom_site_aniso_U_23
_atom_site_aniso_U_13
_atom_site_aniso_U_12
C1 0.048(2) 0.038(2) 0.038(2) 0.0113(17) 0.0058(19) -0.0028(18)
C2 0.043(2) 0.049(2) 0.032(2) 0.0001(18) 0.0101(18) -0.0128(18)
C3 0.0293(18) 0.045(2) 0.032(2) 0.0005(16) 0.0049(16) 0.0003(16)
C4 0.0260(16) 0.0279(17) 0.0299(19) 0.0009(14) 0.0000(15) -0.0008(13)
C5 0.0194(15) 0.0272(17) 0.0323(19) -0.0011(14) 0.0012(14) -0.0017(13)
C6 0.0263(18) 0.039(2) 0.049(2) -0.0001(18) 0.0016(17) -0.0024(15)
C7 0.038(2) 0.046(2) 0.045(2) 0.0067(18) -0.0083(19) 0.0026(18)
C8 0.040(2) 0.045(2) 0.040(2) 0.0050(18) 0.0047(19) -0.0016(18)
C9 0.0278(18) 0.0352(19) 0.038(2) -0.0016(16) 0.0035(16) -0.0012(15)
C10 0.0261(18) 0.040(2) 0.040(2) -0.0007(17) 0.0050(17) -0.0026(15)
C11 0.0226(16) 0.036(2) 0.038(2) -0.0054(16) 0.0048(15) -0.0025(14)
C12 0.0281(17) 0.0296(18) 0.035(2) -0.0066(15) -0.0006(15) -0.0013(14)
C13 0.0330(19) 0.037(2) 0.038(2) -0.0074(16) -0.0048(17) 0.0035(16)
C14 0.051(2) 0.033(2) 0.035(2) 0.0017(16) -0.0046(18) 0.0002(18)
C15 0.037(2) 0.0322(19) 0.036(2) -0.0034(16) 0.0071(17) -0.0076(15)
N1 0.0181(12) 0.0234(14) 0.0278(16) -0.0008(11) 0.0015(11) -0.0029(10)
N2 0.0308(16) 0.0380(17) 0.042(2) 0.0109(14) 0.0042(14) 0.0030(13)
N3 0.0222(14) 0.0388(17) 0.0407(19) -0.0011(14) 0.0029(14) -0.0054(12)
N4 0.0215(13) 0.0331(15) 0.0320(17) -0.0031(12) 0.0057(12) -0.0058(11)
N5 0.0292(15) 0.0308(15) 0.0354(18) 0.0043(13) 0.0014(13) 0.0010(12)
N6 0.0258(14) 0.0298(15) 0.0339(17) -0.0030(13) 0.0008(13) 0.0007(12)
Ag1 0.01862(15) 0.0471(2) 0.0467(2) 0.00750(13) 0.00020(12) -0.00883(11)
F1 0.0253(10) 0.0372(12) 0.0657(16) 0.0161(11) 0.0002(10) 0.0007(9)
F2 0.0463(15) 0.091(2) 0.0454(15) -0.0103(14) 0.0023(12) 0.0264(14)
F3 0.0226(11) 0.0450(14) 0.0860(19) 0.0233(13) -0.0091(11) -0.0083(10)
Si1 0.0154(6) 0.0292(7) 0.0384(8) 0.0045(6) 0.0045(5) -0.0013(5)
Cl1 0.183(4) 0.142(3) 0.143(3) 0.000 -0.065(3) 0.000
Cl2 0.186(5) 0.142(4) 0.230(6) 0.000 0.079(4) 0.000
C16 0.141(14) 0.081(9) 0.104(12) -0.023(8) -0.049(10) 0.027(9)

loop_
_atom_type_symbol
_atom_type_description
_atom_type_scat_dispersion_real
_atom_type_scat_dispersion_imag
_atom_type_scat_source
C C 0.0033 0.0016 'International Tables Vol C Tables 4.2.6.8 and 6.1.1.4'
H H 0.0000 0.0000 'International Tables Vol C Tables 4.2.6.8 and 6.1.1.4'
N N 0.0061 0.0033 'International Tables Vol C Tables 4.2.6.8 and 6.1.1.4'
F F 0.0171 0.0103 'International Tables Vol C Tables 4.2.6.8 and 6.1.1.4'
Si Si 0.0817 0.0704 'International Tables Vol C Tables 4.2.6.8 and 6.1.1.4'
Ag Ag -0.8971 1.1015 'International Tables Vol C Tables 4.2.6.8 and 6.1.1.4'
Cl Cl 0.1484 0.1585 'International Tables Vol C Tables 4.2.6.8 and 6.1.1.4'

loop_
_geom_angle_atom_site_label_1
_geom_angle_atom_site_label_2
_geom_angle_atom_site_label_3
_geom_angle
_geom_angle_site_symmetry_1
_geom_angle_site_symmetry_3
N2 C1 C2 108.7(4) . .
N2 C1 H1 125.7 . .
C2 C1 H1 125.7 . .
C1 C2 C3 107.5(4) . .
C1 C2 H2 126.2 . .
C3 C2 H2 126.2 . .
C4 C3 C2 107.1(3) . .
C4 C3 H3 126.4 . .
C2 C3 H3 126.4 . .
N2 C4 C3 107.2(3) . .
N2 C4 C5 118.7(3) . .
C3 C4 C5 133.9(3) . .
N1 C5 C4 124.2(3) . .
N1 C5 H5 117.9 . .
C4 C5 H5 117.9 . .
N5 C6 C7 108.6(3) . .
N5 C6 H6 125.7 . .
C7 C6 H6 125.7 . .
C6 C7 C8 106.9(4) . .
C6 C7 H7 126.6 . .
C8 C7 H7 126.6 . .
C9 C8 C7 108.1(4) . .
C9 C8 H8 126.0 . .
C7 C8 H8 126.0 . .
N5 C9 C8 106.9(3) . .
N5 C9 C10 127.0(4) . .
C8 C9 C10 126.0(4) . .
N3 C10 C9 131.2(4) . .
N3 C10 H10 114.4 . .
C9 C10 H10 114.4 . .
N4 C11 C12 124.9(3) . .
N4 C11 H11 117.6 . .
C12 C11 H11 117.6 . .
N6 C12 C13 106.9(3) . .
N6 C12 C11 124.9(3) . .
C13 C12 C11 128.2(3) . .
C12 C13 C14 107.7(3) . .
C12 C13 H13 126.2 . .
C14 C13 H13 126.2 . .
C15 C14 C13 107.0(3) . .
C15 C14 H14 126.5 . .
C13 C14 H14 126.5 . .
N6 C15 C14 108.6(3) . .
N6 C15 H15 125.7 . .
C14 C15 H15 125.7 . .
C5 N1 N1 113.9(3) . 7_665
C5 N1 Ag1 123.6(2) . .
N1 N1 Ag1 120.8(3) 7_665 .
C1 N2 C4 109.4(3) . .
C1 N2 H2A 125.3 . .
C4 N2 H2A 125.3 . .
C10 N3 N4 115.7(3) . .
C10 N3 Ag1 120.4(3) . .
N4 N3 Ag1 123.9(2) . .
C11 N4 N3 112.2(3) . .
C6 N5 C9 109.4(3) . .
C6 N5 H5A 125.3 . .
C9 N5 H5A 125.3 . .
C15 N6 C12 109.8(3) . .
C15 N6 H6A 125.1 . .
C12 N6 H6A 125.1 . .
N3 Ag1 N1 175.08(11) . .
F2 Si1 F2 180.00(17) 5_765 .
F2 Si1 F1 90.24(13) 5_765 5_765
F2 Si1 F1 89.76(13) . 5_765
F2 Si1 F1 89.76(13) 5_765 .
F2 Si1 F1 90.24(13) . .
F1 Si1 F1 180.0 5_765 .
F2 Si1 F3 90.36(15) 5_765 5_765
F2 Si1 F3 89.63(15) . 5_765
F1 Si1 F3 90.49(11) 5_765 5_765
F1 Si1 F3 89.51(11) . 5_765
F2 Si1 F3 89.64(15) 5_765 .
F2 Si1 F3 90.37(15) . .
F1 Si1 F3 89.51(11) 5_765 .
F1 Si1 F3 90.49(11) . .
F3 Si1 F3 180.0 5_765 .
C16 Cl1 C16 61.2(13) 2_655 .
C16 Cl2 C16 59.4(11) . 2_655
Cl1 C16 Cl2 119.7(11) . .
Cl1 C16 H16A 107.4 . .
Cl2 C16 H16A 107.4 . .
Cl1 C16 H16B 107.4 . .
Cl2 C16 H16B 107.4 . .
H16A C16 H16B 106.9 . .

loop_
_geom_bond_atom_site_label_1
_geom_bond_atom_site_label_2
_geom_bond_distance
_geom_bond_site_symmetry_2
C1 N2 1.347(5) .
C1 C2 1.352(6) .
C1 H1 0.9500 .
C2 C3 1.400(6) .
C2 H2 0.9500 .
C3 C4 1.377(5) .
C3 H3 0.9500 .
C4 N2 1.364(5) .
C4 C5 1.418(5) .
C5 N1 1.284(4) .
C5 H5 0.9500 .
C6 N5 1.345(5) .
C6 C7 1.376(6) .
C6 H6 0.9500 .
C7 C8 1.383(6) .
C7 H7 0.9500 .
C8 C9 1.383(6) .
C8 H8 0.9500 .
C9 N5 1.365(5) .
C9 C10 1.424(5) .
C10 N3 1.286(5) .
C10 H10 0.9500 .
C11 N4 1.284(5) .
C11 C12 1.428(5) .
C11 H11 0.9500 .
C12 N6 1.358(4) .
C12 C13 1.385(5) .
C13 C14 1.395(6) .
C13 H13 0.9500 .
C14 C15 1.363(6) .
C14 H14 0.9500 .
C15 N6 1.350(5) .
C15 H15 0.9500 .
N1 N1 1.398(5) 7_665
N1 Ag1 2.168(3) .
N2 H2A 0.8800 .
N3 N4 1.405(4) .
N3 Ag1 2.152(3) .
N5 H5A 0.8800 .
N6 H6A 0.8800 .
F1 Si1 1.667(2) .
F2 Si1 1.666(3) .
F3 Si1 1.675(2) .
Cl1 C16 1.624(14) 2_655
Cl1 C16 1.624(14) .
Cl2 C16 1.667(16) .
Cl2 C16 1.667(16) 2_655
C16 H16A 0.9900 .
C16 H16B 0.9900 .
